data_1565999
loop_
_publ_author_name
'Bardonov, Daniil A.'
'Komarov, Pavel D.'
'Sadrtdinova, Guzelia I.'
'Besprozvannyh, Viktoria K.'
'Lyssenko, Konstantin A.'
'Gudovannyy, Alexei O.'
'Nifant'ev, Ilya E.'
'Minyaev, Mikhail E.'
'Roitershtein, Dmitrii M.'

_publ_section_title
;
 Cyclopentadienyl lanthanide borohydrides derived from the unsubstituted
 cyclopentadienyl ligand. Unprecedented structural diversity and
 \e-caprolactone polymerization
;
_journal_name_full 'Inorganica Chimica Acta'
_journal_page_first 120638
_journal_paper_doi 10.1016/j.ica.2021.120638
_journal_volume 529
_journal_year 2022
_chemical_formula_moiety 'C14 H22 B Nd O'
_chemical_formula_sum 'C14 H22 B Nd O'
_chemical_formula_weight 361.36
_space_group_crystal_system monoclinic
_space_group_IT_number 14
_space_group_name_Hall '-P 2ybc'
_space_group_name_H-M_alt 'P 1 21/c 1'
_atom_sites_solution_hydrogens difmap
_atom_sites_solution_primary direct
_atom_sites_solution_secondary difmap
_cell_angle_alpha 90
_cell_angle_beta 106.9970(10)
_cell_angle_gamma 90
_cell_formula_units_Z 4
_cell_length_a 8.01650(10)
_cell_length_b 14.09950(10)
_cell_length_c 13.6640(2)
_cell_measurement_reflns_used 24318
_cell_measurement_temperature 100.00(10)
_cell_measurement_theta_max 78.2960
_cell_measurement_theta_min 4.6150
_cell_volume 1476.96(3)
_computing_cell_refinement 'CrysAlisPro 1.171.41.106a (Rigaku OD, 2021)'
_computing_data_collection 'CrysAlisPro 1.171.41.106a (Rigaku OD, 2021)'
_computing_data_reduction 'CrysAlisPro 1.171.41.106a (Rigaku OD, 2021)'
_computing_molecular_graphics 'Olex2 1.3 (Dolomanov et al., 2009)'
_computing_publication_material 'Olex2 1.3 (Dolomanov et al., 2009)'
_computing_structure_refinement 'XL  (Sheldrick, 2008)'
_computing_structure_solution 'SHELXT 2014/5 (Sheldrick, 2014)'
_diffrn_ambient_environment N~2~
_diffrn_ambient_temperature 100.00(10)
_diffrn_detector 'Hybrid Pixel Array Detector'
_diffrn_detector_area_resol_mean 10.0000
_diffrn_detector_type HyPix
_diffrn_measured_fraction_theta_full 1.000
_diffrn_measured_fraction_theta_max 0.990
_diffrn_measurement_details
;
List of Runs (angles in degrees, time in seconds):

  # Type    Start    End  Width  t~exp~   \w     \q     \k     \f   Frames
--------------------------------------------------------------------------
  1  \w   -120.00 -72.75   0.35    0.23    --  -48.51-128.00 107.00  135
  2  \w    -99.00 -22.00   0.35    0.23    --  -48.51 142.00  -7.00  220
  3  \w   -120.00 -62.95   0.35    0.23    --  -48.51-142.00 -63.00  163
  4  \w    -88.00 -14.85   0.35    0.23    --  -48.51 128.00-178.00  209
  5  \w     36.00  95.85   0.35    0.23    --   48.51-128.00 107.00  171
  6  \w     44.00 103.85   0.35    0.23    --   48.51-142.00 -63.00  171
  7  \w   -155.00 -63.30   0.35    0.75    --  -90.00-142.00 -63.00  262
  8  \w   -161.00 -73.15   0.35    0.75    --  -90.00-128.00 107.00  251
  9  \w    -88.00 -18.00   0.35    0.75    --  -90.00 128.00-178.00  200
 10  \w     84.00 171.15   0.35    0.75    --  111.50 142.00  -7.00  249
 11  \w     40.00 113.15   0.35    0.75    --  111.50-128.00 107.00  209
 12  \w     93.00 177.00   0.35    0.75    --  111.50 128.00-178.00  240
 13  \w     44.00 123.10   0.35    0.75    --  111.50-142.00 -63.00  226
 14  \w    -26.00  25.10   0.35    0.23    --  -48.51  19.00 -30.00  146
 15  \w   -120.00 -74.15   0.35    0.23    --  -48.51-125.00 -30.00  131
 16  \w   -120.00 -35.30   0.35    0.23    --  -48.51 -57.00  30.00  242
 17  \w    -26.00  25.10   0.35    0.23    --  -48.51  19.00-180.00  146
 18  \w    -26.00  25.10   0.35    0.23    --  -48.51  19.00 -60.00  146
 19  \w   -120.00 -74.15   0.35    0.23    --  -48.51-125.00   0.00  131
 20  \w    -26.00  25.10   0.35    0.23    --  -48.51  19.00 150.00  146
 21  \w    -25.00  25.05   0.35    0.23    --   48.51 -19.00  90.00  143
 22  \w    -98.00 -22.75   0.35    0.75    --  -90.00 142.00  -7.00  215
 23  \w     40.00  69.75   0.35    0.75    --  111.50 -61.00 150.00   85
 24  \w     40.00 110.00   0.35    0.75    --  111.50-125.00 -30.00  200
 25  \w     40.00 110.00   0.35    0.75    --  111.50-125.00-180.00  200
 26  \w     96.00 176.85   0.35    0.75    --  111.50  61.00-120.00  231
 27  \w     40.00  69.75   0.35    0.75    --  111.50 -61.00-120.00   85
 28  \w     40.00  69.75   0.35    0.75    --  111.50 -61.00  90.00   85
 29  \w     40.00 106.85   0.35    0.75    --  111.50-109.00 169.68  191
 30  \w     40.00 110.00   0.35    0.75    --  111.50-125.00-120.00  200
 31  \w     40.00 103.70   0.35    0.75    --  111.50 -77.00-150.00  182
 32  \w     44.00 124.15   0.35    0.75    --  111.50-143.00 165.58  229
 33  \w     40.00 110.00   0.35    0.75    --  111.50-125.00 -60.00  200
 34  \w     95.00 176.90   0.35    0.75    --  111.50 125.00  90.00  234
 35  \w     40.00 110.00   0.35    0.75    --  111.50-125.00-150.00  200
 36  \w     42.00 121.10   0.35    0.75    --  111.50-138.00  95.52  226
 37  \w     40.00 106.85   0.35    0.75    --  111.50-110.00-107.24  191
 38  \w    101.00 178.00   0.35    0.75    --  111.50  45.00 -60.00  220
 39  \w     40.00 106.15   0.35    0.75    --  111.50-107.00 -21.62  189
 40  \w     93.00 177.00   0.35    0.75    --  111.50  69.00  49.91  240
 41  \w    101.00 178.00   0.35    0.75    --  111.50  45.00 -90.00  220
 42  \w    101.00 178.00   0.35    0.75    --  111.50  30.00 150.00  220
 43  \w     96.00 176.85   0.35    0.75    --  111.50  61.00   0.00  231
 44  \w     40.00 106.85   0.35    0.75    --  111.50-109.00   4.31  191
 45  \w     96.00 176.85   0.35    0.75    --  111.50  61.00  90.00  231
 46  \w     40.00 106.15   0.35    0.75    --  111.50-106.00 106.43  189
 47  \w     40.00 103.70   0.35    0.75    --  111.50 -77.00-180.00  182
 48  \w     95.00 176.90   0.35    0.75    --  111.50 125.00 150.00  234
 49  \w     95.00 176.90   0.35    0.75    --  111.50 125.00  30.00  234
 50  \w     40.00 103.70   0.35    0.75    --  111.50 -77.00 150.00  182
 51  \w     45.00 124.10   0.35    0.75    --  111.50-144.00  56.42  226
 52  \w     40.00 103.70   0.35    0.75    --  111.50 -77.00 120.00  182
 53  \w     40.00 105.10   0.35    0.75    --  111.50-100.00  60.29  186
 54  \w    101.00 178.00   0.35    0.75    --  111.50  30.00  90.00  220
 55  \w     43.00 122.10   0.35    0.75    --  111.50-140.00-100.48  226
 56  \w     40.00 105.10   0.35    0.75    --  111.50 -99.00  -7.94  186
 57  \w     40.00 106.15   0.35    0.75    --  111.50-108.00  35.39  189
 58  \w     40.00 110.00   0.35    0.75    --  111.50-120.00 130.24  200
 59  \w     40.00  69.75   0.35    0.75    --  111.50 -61.00 -90.00   85
 60  \w     95.00 176.90   0.35    0.75    --  111.50 125.00  60.00  234
 61  \w    102.00 177.25   0.35    0.75    --  111.50  15.00 120.00  215
;
_diffrn_measurement_device 'four-circle diffractometer'
_diffrn_measurement_device_type 'XtaLAB Synergy, Dualflex, HyPix'
_diffrn_measurement_method '\w scans'
_diffrn_orient_matrix_type 'CrysAlisPro convention (1999,Acta A55,543-557)'
_diffrn_orient_matrix_UB_11 -0.0205945000
_diffrn_orient_matrix_UB_12 -0.0614130000
_diffrn_orient_matrix_UB_13 -0.0960424000
_diffrn_orient_matrix_UB_21 0.0574469000
_diffrn_orient_matrix_UB_22 -0.0881197000
_diffrn_orient_matrix_UB_23 0.0681864000
_diffrn_orient_matrix_UB_31 -0.1915021000
_diffrn_orient_matrix_UB_32 -0.0198467000
_diffrn_orient_matrix_UB_33 -0.0053726000
_diffrn_radiation_monochromator mirror
_diffrn_radiation_probe x-ray
_diffrn_radiation_type 'Cu K\a'
_diffrn_radiation_wavelength 1.54184
_diffrn_reflns_av_R_equivalents 0.0619
_diffrn_reflns_av_unetI/netI 0.0216
_diffrn_reflns_Laue_measured_fraction_full 1.000
_diffrn_reflns_Laue_measured_fraction_max 0.990
_diffrn_reflns_limit_h_max 8
_diffrn_reflns_limit_h_min -10
_diffrn_reflns_limit_k_max 17
_diffrn_reflns_limit_k_min -17
_diffrn_reflns_limit_l_max 17
_diffrn_reflns_limit_l_min -17
_diffrn_reflns_number 40069
_diffrn_reflns_point_group_measured_fraction_full 1.000
_diffrn_reflns_point_group_measured_fraction_max 0.990
_diffrn_reflns_theta_full 67.684
_diffrn_reflns_theta_max 79.769
_diffrn_reflns_theta_min 4.614
_diffrn_source 'micro-focus sealed X-ray tube'
_diffrn_source_type 'PhotonJet (Cu) X-ray Source'
_exptl_absorpt_coefficient_mu 26.654
_exptl_absorpt_correction_T_max 1.00000
_exptl_absorpt_correction_T_min 0.19917
_exptl_absorpt_correction_type multi-scan
_exptl_absorpt_process_details
;
CrysAlisPro 1.171.41.106a (Rigaku Oxford Diffraction, 2021)
Empirical absorption correction using spherical harmonics,
implemented in SCALE3 ABSPACK scaling algorithm.
;
_exptl_crystal_colour 'pale blue'
_exptl_crystal_density_diffrn 1.625
_exptl_crystal_density_method 'not measured'
_exptl_crystal_description block
_exptl_crystal_F_000 716
_exptl_crystal_size_max 0.11
_exptl_crystal_size_mid 0.02
_exptl_crystal_size_min 0.02
_refine_diff_density_max 1.714
_refine_diff_density_min -1.847
_refine_diff_density_rms 0.155
_refine_ls_extinction_coef 0.00045(12)
_refine_ls_extinction_expression Fc^*^=kFc[1+0.001xFc^2^\l^3^/sin(2\q)]^-1/4^
_refine_ls_extinction_method 'SHELXL-2018/3 (Sheldrick 2018)'
_refine_ls_goodness_of_fit_ref 1.147
_refine_ls_hydrogen_treatment refxyz
_refine_ls_matrix_type full
_refine_ls_number_parameters 242
_refine_ls_number_reflns 3188
_refine_ls_number_restraints 0
_refine_ls_restrained_S_all 1.147
_refine_ls_R_factor_all 0.0384
_refine_ls_R_factor_gt 0.0375
_refine_ls_shift/su_max 0.001
_refine_ls_shift/su_mean 0.000
_refine_ls_structure_factor_coef Fsqd
_refine_ls_weighting_details 'w=1/[\s^2^(Fo^2^)+(0.0768P)^2^+1.3831P] where P=(Fo^2^+2Fc^2^)/3'
_refine_ls_weighting_scheme calc
_refine_ls_wR_factor_gt 0.1082
_refine_ls_wR_factor_ref 0.1090
_reflns_Friedel_coverage 0.000
_reflns_Friedel_fraction_full .
_reflns_Friedel_fraction_max .
_reflns_number_gt 3076
_reflns_number_total 3188
_reflns_threshold_expression 'I > 2\s(I)'
_cod_data_source_file ICA-2022-529-120638.cif
_cod_data_source_block nd5-bh4
_cod_database_code 1565999
_chemical_oxdiff_formula 'Nd C14 H22 B Nd O'
_chemical_oxdiff_usercomment ND5_BH4
_shelx_space_group_comment
;
The symmetry employed for this shelxl refinement is uniquely defined
by the following loop, which should always be used as a source of
symmetry information in preference to the above space-group names.
They are only intended as comments.
;
_shelx_estimated_absorpt_t_max 0.618
_shelx_estimated_absorpt_t_min 0.158
_reflns_odcompleteness_completeness 99.66
_reflns_odcompleteness_iscentric 1
_reflns_odcompleteness_theta 77.17
_olex2_refinement_description
;
1. Fixed Uiso
 At 1 times of:
  All C(H) groups
;

loop_
_space_group_symop_operation_xyz
'x, y, z'
'-x, y+1/2, -z+1/2'
'-x, -y, -z'
'x, -y-1/2, z-1/2'

loop_
_atom_site_label
_atom_site_type_symbol
_atom_site_fract_x
_atom_site_fract_y
_atom_site_fract_z
_atom_site_U_iso_or_equiv
_atom_site_adp_type
_atom_site_occupancy
_atom_site_site_symmetry_order
_atom_site_calc_flag
_atom_site_refinement_flags_posn
_atom_site_refinement_flags_adp
_atom_site_refinement_flags_occupancy
_atom_site_disorder_assembly
_atom_site_disorder_group
Nd1 Nd 0.80045(2) 0.59050(2) 0.31175(2) 0.02270(13) Uani 1 1 d . . . . .
O1 O 0.5615(4) 0.58643(17) 0.1525(3) 0.0273(6) Uani 1 1 d . . . . .
C1 C 0.6385(7) 0.6697(3) 0.4432(4) 0.0374(10) Uani 1 1 d . . . . .
H1 H 0.575(8) 0.624(4) 0.475(4) 0.039(14) Uiso 1 1 d . . . . .
C2 C 0.5711(6) 0.7197(3) 0.3520(4) 0.0357(10) Uani 1 1 d . . . . .
H2 H 0.450(8) 0.716(4) 0.311(4) 0.039(14) Uiso 1 1 d . . . . .
C3 C 0.7055(6) 0.7758(3) 0.3342(4) 0.0336(9) Uani 1 1 d . . . . .
H3 H 0.697(7) 0.815(4) 0.279(5) 0.042(15) Uiso 1 1 d . . . . .
C4 C 0.8566(6) 0.7600(3) 0.4156(4) 0.0329(9) Uani 1 1 d . . . . .
H4 H 0.962(9) 0.789(5) 0.422(5) 0.052(17) Uiso 1 1 d . . . . .
C5 C 0.8175(6) 0.6945(3) 0.4826(4) 0.0342(9) Uani 1 1 d . . . . .
H5 H 0.895(8) 0.672(5) 0.541(5) 0.049(17) Uiso 1 1 d . . . . .
C6 C 1.1229(6) 0.5215(3) 0.3148(4) 0.0316(9) Uani 1 1 d . . . . .
H6 H 1.157(7) 0.475(4) 0.360(4) 0.031(13) Uiso 1 1 d . . . . .
C7 C 1.0203(5) 0.5118(3) 0.2116(4) 0.0293(9) Uani 1 1 d . . . . .
H7 H 0.990(7) 0.451(4) 0.175(4) 0.039(14) Uiso 1 1 d . . . . .
C8 C 0.9829(6) 0.6041(3) 0.1693(4) 0.0294(9) Uani 1 1 d . . . . .
H8 H 0.921(7) 0.618(4) 0.099(4) 0.029 Uiso 1 1 d . U . . .
C9 C 1.0641(6) 0.6699(3) 0.2471(4) 0.0321(9) Uani 1 1 d . . . . .
H9 H 1.056(6) 0.741(4) 0.240(4) 0.026(12) Uiso 1 1 d . . . . .
C10 C 1.1477(6) 0.6182(4) 0.3364(4) 0.0337(9) Uani 1 1 d . . . . .
H10 H 1.205(8) 0.642(5) 0.396(5) 0.050(17) Uiso 1 1 d . . . . .
C11 C 0.4056(6) 0.5269(3) 0.1374(3) 0.0321(9) Uani 1 1 d . . . . .
H11A H 0.352(7) 0.536(4) 0.196(4) 0.035(14) Uiso 1 1 d . . . . .
H11B H 0.449(7) 0.462(5) 0.145(4) 0.042(15) Uiso 1 1 d . . . . .
C12 C 0.2916(6) 0.5502(3) 0.0307(4) 0.0315(9) Uani 1 1 d . . . . .
H12A H 0.169(7) 0.538(4) 0.027(4) 0.030(12) Uiso 1 1 d . . . . .
H12B H 0.314(8) 0.514(5) -0.025(5) 0.042(15) Uiso 1 1 d . . . . .
C13 C 0.3285(6) 0.6551(3) 0.0216(4) 0.0346(10) Uani 1 1 d . . . . .
H13A H 0.305(7) 0.675(4) -0.047(5) 0.039(15) Uiso 1 1 d . . . . .
H13B H 0.261(9) 0.691(5) 0.059(5) 0.059(19) Uiso 1 1 d . . . . .
C14 C 0.5225(5) 0.6624(3) 0.0754(3) 0.0300(8) Uani 1 1 d . . . . .
H14A H 0.600(8) 0.638(5) 0.034(5) 0.051(17) Uiso 1 1 d . . . . .
H14B H 0.559(6) 0.718(4) 0.110(4) 0.027(12) Uiso 1 1 d . . . . .
B1 B 0.7167(8) 0.4234(4) 0.3681(5) 0.0368(12) Uani 1 1 d . . . . .
H1A H 0.693(8) 0.358(5) 0.392(5) 0.050(18) Uiso 1 1 d . . . . .
H1B H 0.744(10) 0.420(4) 0.300(5) 0.043(17) Uiso 1 1 d . . . . .
H1C H 0.602(8) 0.470(4) 0.355(5) 0.042(16) Uiso 1 1 d . . . . .
H1D H 0.836(9) 0.457(5) 0.428(5) 0.057(18) Uiso 1 1 d . . . . .

loop_
_atom_site_aniso_label
_atom_site_aniso_U_11
_atom_site_aniso_U_22
_atom_site_aniso_U_33
_atom_site_aniso_U_23
_atom_site_aniso_U_13
_atom_site_aniso_U_12
Nd1 0.02087(18) 0.01941(17) 0.02813(18) -0.00141(6) 0.00765(11) -0.00046(6)
O1 0.0239(15) 0.0215(15) 0.0361(17) 0.0025(10) 0.0080(13) -0.0014(9)
C1 0.043(3) 0.031(2) 0.047(3) -0.0126(19) 0.026(2) -0.0074(18)
C2 0.024(2) 0.032(2) 0.051(3) -0.014(2) 0.0118(19) 0.0024(16)
C3 0.038(2) 0.024(2) 0.040(2) -0.0062(18) 0.0119(19) 0.0021(17)
C4 0.028(2) 0.0246(19) 0.046(2) -0.0098(17) 0.0104(18) -0.0030(16)
C5 0.037(2) 0.032(2) 0.031(2) -0.0066(17) 0.0055(18) 0.0048(17)
C6 0.024(2) 0.037(2) 0.035(2) 0.0070(18) 0.0121(17) 0.0072(17)
C7 0.025(2) 0.029(2) 0.038(2) -0.0028(17) 0.0151(17) 0.0010(15)
C8 0.024(2) 0.035(2) 0.030(2) 0.0027(17) 0.0101(17) 0.0012(16)
C9 0.025(2) 0.032(2) 0.043(2) 0.0008(18) 0.0171(18) -0.0060(16)
C10 0.019(2) 0.046(3) 0.035(2) -0.003(2) 0.0075(17) -0.0016(18)
C11 0.026(2) 0.037(2) 0.033(2) -0.0017(17) 0.0092(17) -0.0097(17)
C12 0.023(2) 0.033(2) 0.038(2) -0.0062(18) 0.0093(17) -0.0043(16)
C13 0.030(2) 0.029(2) 0.041(3) 0.0033(18) 0.0039(19) 0.0038(17)
C14 0.026(2) 0.0242(19) 0.037(2) 0.0035(16) 0.0055(17) -0.0005(15)
B1 0.040(3) 0.028(2) 0.042(3) 0.003(2) 0.011(2) -0.004(2)

loop_
_atom_type_symbol
_atom_type_description
_atom_type_scat_dispersion_real
_atom_type_scat_dispersion_imag
_atom_type_scat_source
C C 0.0181 0.0091 'International Tables Vol C Tables 4.2.6.8 and 6.1.1.4'
H H 0.0000 0.0000 'International Tables Vol C Tables 4.2.6.8 and 6.1.1.4'
B B 0.0090 0.0039 'International Tables Vol C Tables 4.2.6.8 and 6.1.1.4'
Nd Nd -3.1807 10.9079 'International Tables Vol C Tables 4.2.6.8 and 6.1.1.4'
O O 0.0492 0.0322 'International Tables Vol C Tables 4.2.6.8 and 6.1.1.4'

loop_
_geom_angle_atom_site_label_1
_geom_angle_atom_site_label_2
_geom_angle_atom_site_label_3
_geom_angle
_geom_angle_site_symmetry_1
_geom_angle_site_symmetry_3
O1 Nd1 C1 101.25(14) . .
O1 Nd1 C2 78.35(13) . .
O1 Nd1 C3 87.21(12) . .
O1 Nd1 C4 116.59(12) . .
O1 Nd1 C5 127.25(12) . .
O1 Nd1 C6 119.58(12) . .
O1 Nd1 C7 89.82(12) . .
O1 Nd1 C8 79.19(12) . .
O1 Nd1 C9 101.48(12) . .
O1 Nd1 C10 128.18(13) . .
O1 Nd1 B1 92.25(15) . .
O1 Nd1 H1B 80.7(17) . .
O1 Nd1 H1C 78.8(14) . .
O1 Nd1 H1D 118.4(16) . .
C1 Nd1 C2 29.42(16) . .
C1 Nd1 C3 48.99(15) . .
C1 Nd1 C4 49.09(14) . .
C1 Nd1 C6 139.17(15) . .
C1 Nd1 C7 168.91(15) . .
C1 Nd1 C8 151.98(14) . .
C1 Nd1 C9 126.79(14) . .
C1 Nd1 H1B 109.2(16) . .
C1 Nd1 H1C 70.6(14) . .
C1 Nd1 H1D 83.0(16) . .
C2 Nd1 C3 29.68(14) . .
C2 Nd1 C7 157.60(15) . .
C2 Nd1 C8 128.05(15) . .
C2 Nd1 H1B 122.8(18) . .
C2 Nd1 H1C 83.8(15) . .
C2 Nd1 H1D 110.1(16) . .
C3 Nd1 H1B 152.4(18) . .
C3 Nd1 H1C 113.4(14) . .
C3 Nd1 H1D 130.3(16) . .
C4 Nd1 C2 48.72(13) . .
C4 Nd1 C3 29.48(14) . .
C4 Nd1 C6 106.76(14) . .
C4 Nd1 C7 124.99(13) . .
C4 Nd1 C8 105.26(14) . .
C4 Nd1 C9 77.72(14) . .
C4 Nd1 H1B 152.6(15) . .
C4 Nd1 H1C 119.0(14) . .
C4 Nd1 H1D 111.6(16) . .
C5 Nd1 C1 30.11(14) . .
C5 Nd1 C2 48.92(14) . .
C5 Nd1 C3 48.92(14) . .
C5 Nd1 C4 29.61(15) . .
C5 Nd1 C6 111.45(14) . .
C5 Nd1 C7 139.57(14) . .
C5 Nd1 C8 131.46(14) . .
C5 Nd1 C9 101.83(15) . .
C5 Nd1 C10 91.34(14) . .
C5 Nd1 H1B 123.1(15) . .
C5 Nd1 H1C 92.2(14) . .
C5 Nd1 H1D 83.8(16) . .
C6 Nd1 C2 155.47(14) . .
C6 Nd1 C3 128.39(14) . .
C6 Nd1 C7 29.78(13) . .
C6 Nd1 C8 49.19(13) . .
C6 Nd1 C9 48.93(14) . .
C6 Nd1 H1B 78.9(18) . .
C6 Nd1 H1C 114.6(14) . .
C6 Nd1 H1D 77.5(16) . .
C7 Nd1 C3 132.18(14) . .
C7 Nd1 C8 29.79(13) . .
C7 Nd1 H1B 72.9(17) . .
C7 Nd1 H1C 112.7(14) . .
C7 Nd1 H1D 92.3(16) . .
C8 Nd1 C3 103.45(14) . .
C8 Nd1 H1B 98.6(16) . .
C8 Nd1 H1C 135.6(14) . .
C8 Nd1 H1D 121.8(16) . .
C9 Nd1 C2 114.50(14) . .
C9 Nd1 C3 85.05(14) . .
C9 Nd1 C7 48.96(14) . .
C9 Nd1 C8 29.79(14) . .
C9 Nd1 H1B 121.6(17) . .
C9 Nd1 H1C 161.5(14) . .
C9 Nd1 H1D 124.7(16) . .
C10 Nd1 C1 121.41(15) . .
C10 Nd1 C2 126.59(15) . .
C10 Nd1 C3 98.92(15) . .
C10 Nd1 C4 78.75(15) . .
C10 Nd1 C6 29.52(14) . .
C10 Nd1 C7 48.96(14) . .
C10 Nd1 C8 49.22(14) . .
C10 Nd1 C9 29.78(14) . .
C10 Nd1 H1B 108.1(18) . .
C10 Nd1 H1C 139.6(14) . .
C10 Nd1 H1D 96.2(16) . .
B1 Nd1 C1 87.87(18) . .
B1 Nd1 C2 106.97(18) . .
B1 Nd1 C3 135.50(17) . .
B1 Nd1 C4 130.23(18) . .
B1 Nd1 C5 100.62(18) . .
B1 Nd1 C6 89.88(17) . .
B1 Nd1 C7 92.29(17) . .
B1 Nd1 C8 120.15(17) . .
B1 Nd1 C9 138.09(17) . .
B1 Nd1 C10 115.51(18) . .
B1 Nd1 H1B 22.7(15) . .
B1 Nd1 H1C 24.8(14) . .
B1 Nd1 H1D 26.2(16) . .
H1B Nd1 H1C 40(2) . .
H1B Nd1 H1D 42(2) . .
H1C Nd1 H1D 44(2) . .
C11 O1 Nd1 123.5(2) . .
C11 O1 C14 108.8(3) . .
C14 O1 Nd1 124.6(2) . .
Nd1 C1 H1 115(3) . .
C2 C1 Nd1 75.8(3) . .
C2 C1 H1 127(3) . .
C2 C1 C5 107.4(4) . .
C5 C1 Nd1 74.3(3) . .
C5 C1 H1 125(3) . .
Nd1 C2 H2 117(3) . .
C1 C2 Nd1 74.8(3) . .
C1 C2 H2 123(3) . .
C1 C2 C3 108.7(4) . .
C3 C2 Nd1 75.5(2) . .
C3 C2 H2 128(3) . .
Nd1 C3 H3 116(4) . .
C2 C3 Nd1 74.8(2) . .
C2 C3 H3 127(4) . .
C4 C3 Nd1 74.6(2) . .
C4 C3 C2 107.4(4) . .
C4 C3 H3 126(4) . .
Nd1 C4 H4 116(4) . .
C3 C4 Nd1 75.9(2) . .
C3 C4 H4 124(4) . .
C5 C4 Nd1 74.3(2) . .
C5 C4 C3 108.5(4) . .
C5 C4 H4 128(4) . .
Nd1 C5 H5 114(4) . .
C1 C5 Nd1 75.6(3) . .
C1 C5 H5 127(4) . .
C4 C5 Nd1 76.1(3) . .
C4 C5 C1 108.0(4) . .
C4 C5 H5 125(4) . .
Nd1 C6 H6 112(3) . .
C7 C6 Nd1 75.5(2) . .
C7 C6 H6 126(3) . .
C10 C6 Nd1 74.5(2) . .
C10 C6 H6 126(3) . .
C10 C6 C7 108.0(4) . .
Nd1 C7 H7 120(3) . .
C6 C7 Nd1 74.7(2) . .
C6 C7 H7 125(3) . .
C6 C7 C8 108.1(4) . .
C8 C7 Nd1 75.2(2) . .
C8 C7 H7 127(3) . .
Nd1 C8 H8 119(3) . .
C7 C8 Nd1 75.0(2) . .
C7 C8 H8 126(3) . .
C9 C8 Nd1 74.8(2) . .
C9 C8 C7 107.3(4) . .
C9 C8 H8 127(3) . .
Nd1 C9 H9 114(3) . .
C8 C9 Nd1 75.4(2) . .
C8 C9 H9 125(3) . .
C10 C9 Nd1 74.2(2) . .
C10 C9 C8 108.0(4) . .
C10 C9 H9 127(3) . .
Nd1 C10 H10 114(4) . .
C6 C10 Nd1 76.0(2) . .
C6 C10 C9 108.6(4) . .
C6 C10 H10 124(4) . .
C9 C10 Nd1 76.0(2) . .
C9 C10 H10 127(4) . .
O1 C11 H11A 111(3) . .
O1 C11 H11B 105(3) . .
O1 C11 C12 105.1(3) . .
H11A C11 H11B 105(5) . .
C12 C11 H11A 117(3) . .
C12 C11 H11B 113(3) . .
C11 C12 H12A 109(3) . .
C11 C12 H12B 116(4) . .
C11 C12 C13 102.3(4) . .
H12A C12 H12B 106(5) . .
C13 C12 H12A 112(3) . .
C13 C12 H12B 111(4) . .
C12 C13 H13A 112(4) . .
C12 C13 H13B 108(4) . .
H13A C13 H13B 113(5) . .
C14 C13 C12 102.8(3) . .
C14 C13 H13A 110(3) . .
C14 C13 H13B 111(4) . .
O1 C14 C13 105.7(3) . .
O1 C14 H14A 97(4) . .
O1 C14 H14B 107(3) . .
C13 C14 H14A 115(4) . .
C13 C14 H14B 115(3) . .
H14A C14 H14B 115(5) . .
Nd1 B1 H1A 176(4) . .
Nd1 B1 H1B 68(3) . .
Nd1 B1 H1C 72(3) . .
Nd1 B1 H1D 67(3) . .
H1A B1 H1B 111(5) . .
H1A B1 H1C 112(5) . .
H1A B1 H1D 110(5) . .
H1B B1 H1C 106(5) . .
H1B B1 H1D 108(5) . .
H1C B1 H1D 111(5) . .

loop_
_geom_bond_atom_site_label_1
_geom_bond_atom_site_label_2
_geom_bond_distance
_geom_bond_site_symmetry_2
Nd1 O1 2.444(3) .
Nd1 C1 2.743(4) .
Nd1 C2 2.755(4) .
Nd1 C3 2.764(4) .
Nd1 C4 2.748(4) .
Nd1 C5 2.726(4) .
Nd1 C6 2.751(4) .
Nd1 C7 2.760(4) .
Nd1 C8 2.762(4) .
Nd1 C9 2.755(4) .
Nd1 C10 2.732(4) .
Nd1 B1 2.626(6) .
Nd1 H1B 2.44(6) .
Nd1 H1C 2.51(6) .
Nd1 H1D 2.43(7) .
O1 C11 1.469(5) .
O1 C14 1.470(5) .
C1 H1 1.00(6) .
C1 C2 1.396(8) .
C1 C5 1.420(7) .
C2 H2 0.97(6) .
C2 C3 1.414(7) .
C3 H3 0.92(6) .
C3 C4 1.403(7) .
C4 H4 0.92(7) .
C4 C5 1.399(7) .
C5 H5 0.91(6) .
C6 H6 0.89(6) .
C6 C7 1.416(6) .
C6 C10 1.397(7) .
C7 H7 0.99(6) .
C7 C8 1.419(6) .
C8 H8 0.96(6) .
C8 C9 1.418(6) .
C9 H9 1.00(5) .
C9 C10 1.410(7) .
C10 H10 0.88(7) .
C11 H11A 1.01(6) .
C11 H11B 0.98(6) .
C11 C12 1.513(6) .
C12 H12A 0.98(5) .
C12 H12B 0.97(6) .
C12 C13 1.521(7) .
C13 H13A 0.95(6) .
C13 H13B 0.99(7) .
C13 C14 1.517(6) .
C14 H14A 1.01(7) .
C14 H14B 0.92(5) .
B1 H1A 1.02(7) .
B1 H1B 1.01(6) .
B1 H1C 1.11(6) .
B1 H1D 1.16(7) .

loop_
_geom_torsion_atom_site_label_1
_geom_torsion_atom_site_label_2
_geom_torsion_atom_site_label_3
_geom_torsion_atom_site_label_4
_geom_torsion
_geom_torsion_site_symmetry_1
_geom_torsion_site_symmetry_2
_geom_torsion_site_symmetry_3
_geom_torsion_site_symmetry_4
Nd1 O1 C11 C12 177.7(2) . . . .
Nd1 O1 C14 C13 -152.8(3) . . . .
Nd1 C1 C2 C3 -68.5(3) . . . .
Nd1 C1 C5 C4 69.8(3) . . . .
Nd1 C2 C3 C4 -68.1(3) . . . .
Nd1 C3 C4 C5 -67.8(3) . . . .
Nd1 C4 C5 C1 -69.5(3) . . . .
Nd1 C6 C7 C8 68.4(3) . . . .
Nd1 C6 C10 C9 -69.7(3) . . . .
Nd1 C7 C8 C9 68.5(3) . . . .
Nd1 C8 C9 C10 67.6(3) . . . .
Nd1 C9 C10 C6 69.7(3) . . . .
O1 C11 C12 C13 -34.5(5) . . . .
C1 C2 C3 Nd1 68.1(3) . . . .
C1 C2 C3 C4 -0.1(5) . . . .
C2 C1 C5 Nd1 -69.2(3) . . . .
C2 C1 C5 C4 0.6(5) . . . .
C2 C3 C4 Nd1 68.2(3) . . . .
C2 C3 C4 C5 0.5(5) . . . .
C3 C4 C5 Nd1 68.8(3) . . . .
C3 C4 C5 C1 -0.7(5) . . . .
C5 C1 C2 Nd1 68.2(3) . . . .
C5 C1 C2 C3 -0.4(5) . . . .
C6 C7 C8 Nd1 -68.1(3) . . . .
C6 C7 C8 C9 0.3(5) . . . .
C7 C6 C10 Nd1 68.7(3) . . . .
C7 C6 C10 C9 -1.0(5) . . . .
C7 C8 C9 Nd1 -68.6(3) . . . .
C7 C8 C9 C10 -1.0(5) . . . .
C8 C9 C10 Nd1 -68.4(3) . . . .
C8 C9 C10 C6 1.3(5) . . . .
C10 C6 C7 Nd1 -68.0(3) . . . .
C10 C6 C7 C8 0.4(5) . . . .
C11 O1 C14 C13 7.6(5) . . . .
C11 C12 C13 C14 38.6(5) . . . .
C12 C13 C14 O1 -28.9(5) . . . .
C14 O1 C11 C12 17.0(5) . . . .
